data_7041320
loop_
_publ_author_name
'Mukherjee, Debabrata'
'Spaniol, Thomas P.'
'Okuda, Jun'

_publ_section_title
;
 Unexpected alkane elimination from cationic group 13 dialkyls in a
 reaction with a macrocyclic polyamine.
;
_journal_issue 3
_journal_name_full 'Dalton transactions (Cambridge, England : 2003)'
_journal_page_first 651
_journal_page_last 655
_journal_paper_doi 10.1039/c6dt04379h
_journal_volume 46
_journal_year 2017
_chemical_formula_moiety 'C44 H64 B2 Mg2 N6 O8, 2(C6 H6)'
_chemical_formula_sum 'C56 H76 B2 Mg2 N6 O8'
_chemical_formula_weight 1031.47
_space_group_IT_number 15
_symmetry_cell_setting monoclinic
_symmetry_space_group_name_Hall '-C 2yc'
_symmetry_space_group_name_H-M 'C 1 2/c 1'
_atom_sites_solution_hydrogens geom
_atom_sites_solution_primary direct
_atom_sites_solution_secondary difmap
_audit_block_doi 10.5517/ccz9b5r
_audit_creation_method 'APEX2 v2010.11-3'
_audit_update_record
;
2012-09-23 deposited with the CCDC.
2016-12-02 downloaded from the CCDC.
;
_cell_angle_alpha 90
_cell_angle_beta 97.235(3)
_cell_angle_gamma 90
_cell_formula_units_Z 4
_cell_length_a 9.500(2)
_cell_length_b 26.648(6)
_cell_length_c 22.844(5)
_cell_measurement_reflns_used 8581
_cell_measurement_temperature 173.(2)
_cell_measurement_theta_max 28.5164
_cell_measurement_theta_min 2.2924
_cell_volume 5737(2)
_computing_cell_refinement 'SAINT V7.66A (Bruker AXS, 2009)'
_computing_data_collection 'APEX2 Suite (Bruker AXS, 2009)'
_computing_data_reduction 'SAINT V7.66A (Bruker AXS, 2009)'
_computing_molecular_graphics 'XSHELL (Bruker AXS, 2007)'
_computing_publication_material 'APEX2 Suite (Bruker AXS, 2009)'
_computing_structure_refinement 'SHELXL-97 (Sheldrick, 2008)'
_computing_structure_solution 'SHELXS-97 (Sheldrick, 2008)'
_diffrn_ambient_temperature 173.(2)
_diffrn_detector_area_resol_mean 8.3333
_diffrn_measured_fraction_theta_full 0.997
_diffrn_measured_fraction_theta_max 0.997
_diffrn_measurement_device_type ' BRUKER APEX2 CCD Diffractometer'
_diffrn_measurement_method '\w scan'
_diffrn_radiation_type MoK\a
_diffrn_radiation_wavelength 0.71073
_diffrn_reflns_av_R_equivalents 0.0326
_diffrn_reflns_av_sigmaI/netI 0.0286
_diffrn_reflns_limit_h_max 12
_diffrn_reflns_limit_h_min -12
_diffrn_reflns_limit_k_max 35
_diffrn_reflns_limit_k_min -34
_diffrn_reflns_limit_l_max 30
_diffrn_reflns_limit_l_min -30
_diffrn_reflns_number 29698
_diffrn_reflns_theta_full 28.65
_diffrn_reflns_theta_max 28.65
_diffrn_reflns_theta_min 1.53
_exptl_absorpt_coefficient_mu 0.098
_exptl_absorpt_correction_T_max 0.99
_exptl_absorpt_correction_T_min 0.91
_exptl_absorpt_correction_type multi-scan
_exptl_absorpt_process_details 'SADABS V2008/1 (Bruker AXS)'
_exptl_crystal_colour colourless
_exptl_crystal_density_diffrn 1.194
_exptl_crystal_density_method 'not measured'
_exptl_crystal_description prism
_exptl_crystal_F_000 2208
_exptl_crystal_size_max 0.22
_exptl_crystal_size_mid 0.17
_exptl_crystal_size_min 0.15
_refine_diff_density_max 0.305
_refine_diff_density_min -0.252
_refine_ls_extinction_method none
_refine_ls_goodness_of_fit_ref 1.002
_refine_ls_hydrogen_treatment constr
_refine_ls_matrix_type full
_refine_ls_number_parameters 342
_refine_ls_number_reflns 7356
_refine_ls_number_restraints 0
_refine_ls_restrained_S_all 1.002
_refine_ls_R_factor_all 0.0580
_refine_ls_R_factor_gt 0.0403
_refine_ls_shift/su_max 0.001
_refine_ls_shift/su_mean 0.000
_refine_ls_structure_factor_coef Fsqd
_refine_ls_weighting_details 'calc w=1/[\s^2^(Fo^2^)+(0.0515P)^2^+3.7204P] where P=(Fo^2^+2Fc^2^)/3'
_refine_ls_weighting_scheme calc
_refine_ls_wR_factor_gt 0.1001
_refine_ls_wR_factor_ref 0.1105
_reflns_number_gt 5683
_reflns_number_total 7356
_reflns_threshold_expression >2sigma(I)
_cod_data_source_file c6dt04379h2.cif
_cod_data_source_block Ia
_cod_depositor_comments 'Adding full bibliography for 7041319--7041322.cif.'
_cod_original_cell_volume 5737.(2)
_cod_database_code 7041320

loop_
_symmetry_equiv_pos_as_xyz
'x, y, z'
'-x, y, -z+1/2'
'x+1/2, y+1/2, z'
'-x+1/2, y+1/2, -z+1/2'
'-x, -y, -z'
'x, -y, z-1/2'
'-x+1/2, -y+1/2, -z'
'x+1/2, -y+1/2, z-1/2'

loop_
_atom_site_type_symbol
_atom_site_label
_atom_site_fract_x
_atom_site_fract_y
_atom_site_fract_z
_atom_site_U_iso_or_equiv
_atom_site_adp_type
_atom_site_calc_flag
_atom_site_refinement_flags
_atom_site_occupancy
Mg Mg1 0.53646(4) 0.85285(15) 0.318317(16) 0.01947(10) Uani d . 1
B B1 0.54042(15) 0.85561(5) 0.46200(6) 0.0220(3) Uani d . 1
C C1 0.65688(16) 0.98361(5) 0.35005(6) 0.0329(3) Uani d . 1
H H1A 0.7226 0.976 0.3855 0.049 Uiso calc R 1
H H1B 0.6634 1.0193 0.3406 0.049 Uiso calc R 1
H H1C 0.6818 0.9635 0.317 0.049 Uiso calc R 1
C C2 0.50562(14) 0.97126(5) 0.36112(5) 0.0244(3) Uani d . 1
C C3 0.39467(16) 0.98695(5) 0.31076(6) 0.0331(3) Uani d . 1
H H3A 0.4078 0.9677 0.2753 0.05 Uiso calc R 1
H H3B 0.4048 1.0228 0.3028 0.05 Uiso calc R 1
H H3C 0.2997 0.9805 0.3216 0.05 Uiso calc R 1
C C4 0.47321(17) 0.99225(5) 0.42025(5) 0.0322(3) Uani d . 1
H H4A 0.5337 1.0217 0.4322 0.039 Uiso calc R 1
H H4B 0.3723 1.0022 0.4182 0.039 Uiso calc R 1
C C5 0.50897(13) 0.90868(4) 0.42770(5) 0.0217(2) Uani d . 1
C C6 0.49104(17) 0.71199(6) 0.36483(7) 0.0399(3) Uani d . 1
H H6A 0.5432 0.719 0.3314 0.06 Uiso calc R 1
H H6B 0.4526 0.6778 0.3613 0.06 Uiso calc R 1
H H6C 0.5553 0.7151 0.4017 0.06 Uiso calc R 1
C C7 0.36982(14) 0.74938(5) 0.36490(5) 0.0251(3) Uani d . 1
C C8 0.26644(17) 0.74503(6) 0.30863(6) 0.0369(3) Uani d . 1
H H8A 0.1926 0.7707 0.3086 0.055 Uiso calc R 1
H H8B 0.2226 0.7117 0.3067 0.055 Uiso calc R 1
H H8C 0.3175 0.7499 0.2744 0.055 Uiso calc R 1
C C9 0.29745(15) 0.74424(5) 0.42081(6) 0.0292(3) Uani d . 1
H H9A 0.1953 0.7526 0.4128 0.035 Uiso calc R 1
H H9B 0.3075 0.7097 0.4368 0.035 Uiso calc R 1
C C10 0.44025(13) 0.81199(4) 0.42817(5) 0.0213(2) Uani d . 1
C C11 0.87080(17) 0.77305(6) 0.34934(7) 0.0395(3) Uani d . 1
H H11A 0.8006 0.7481 0.358 0.059 Uiso calc R 1
H H11B 0.9648 0.7574 0.3526 0.059 Uiso calc R 1
H H11C 0.8455 0.7859 0.3092 0.059 Uiso calc R 1
C C12 0.87307(14) 0.81603(6) 0.39299(6) 0.0305(3) Uani d . 1
C C13 0.97567(17) 0.85718(7) 0.38030(7) 0.0425(4) Uani d . 1
H H13A 0.948 0.8704 0.3405 0.064 Uiso calc R 1
H H13B 1.0719 0.8434 0.383 0.064 Uiso calc R 1
H H13C 0.9733 0.8843 0.4092 0.064 Uiso calc R 1
C C14 0.90522(17) 0.79728(8) 0.45707(7) 0.0463(4) Uani d . 1
H H14A 0.9027 0.7602 0.4586 0.056 Uiso calc R 1
H H14B 0.9998 0.8089 0.4751 0.056 Uiso calc R 1
C C15 0.69527(14) 0.83830(5) 0.44475(5) 0.0244(3) Uani d . 1
C C16 0.52047(16) 0.86139(5) 0.53094(5) 0.0274(3) Uani d . 1
C C17 0.6302(2) 0.86236(6) 0.57789(6) 0.0414(4) Uani d . 1
H H17 0.7253 0.8578 0.5701 0.05 Uiso calc R 1
C C18 0.6030(3) 0.86987(7) 0.63608(7) 0.0570(5) Uani d . 1
H H18 0.6797 0.8701 0.6671 0.068 Uiso calc R 1
C C19 0.4675(3) 0.87692(6) 0.64883(7) 0.0547(5) Uani d . 1
H H19 0.4498 0.8817 0.6885 0.066 Uiso calc R 1
C C20 0.3570(2) 0.87699(6) 0.60355(7) 0.0480(4) Uani d . 1
H H20 0.2626 0.8823 0.6118 0.058 Uiso calc R 1
C C21 0.38357(17) 0.86926(6) 0.54565(6) 0.0361(3) Uani d . 1
H H21 0.306 0.8693 0.515 0.043 Uiso calc R 1
C C22 0.76462(14) 0.87096(6) 0.23300(6) 0.0312(3) Uani d . 1
H H22A 0.7957 0.9007 0.2564 0.047 Uiso calc R 1
H H22B 0.7577 0.8792 0.1909 0.047 Uiso calc R 1
H H22C 0.8335 0.8438 0.2421 0.047 Uiso calc R 1
C C23 1.0 1.00661(15) 0.75 0.126(3) Uani d S 1
H H23 1.0 1.0423 0.75 0.151 Uiso calc SR 1
C C24 0.9991(3) 0.98058(13) 0.80189(19) 0.1108(13) Uani d . 1
H H24 0.9982 0.9983 0.8379 0.133 Uiso calc R 1
C C25 0.9994(5) 0.93090(14) 0.80174(18) 0.1296(14) Uani d . 1
H H25 0.9992 0.9128 0.8375 0.156 Uiso calc R 1
C C26 1.0 0.90630(17) 0.75 0.167(3) Uani d S 1
H H26 1.0 0.8707 0.75 0.2 Uiso calc SR 1
C C27 0.9791(2) 0.95038(8) 0.98604(9) 0.0604(5) Uani d . 1
H H27 0.9648 0.9159 0.9765 0.072 Uiso calc R 1
C C28 0.8676(2) 0.97896(9) 0.99973(9) 0.0624(5) Uani d . 1
H H28 0.7764 0.9643 0.9994 0.075 Uiso calc R 1
C C29 0.8878(2) 1.02857(9) 1.01388(9) 0.0629(5) Uani d . 1
H H29 0.811 1.0484 1.0236 0.075 Uiso calc R 1
N N1 0.50003(11) 0.91597(4) 0.37173(4) 0.0218(2) Uani d . 1
N N2 0.43417(11) 0.80047(4) 0.37319(4) 0.0229(2) Uani d . 1
N N3 0.72754(11) 0.83755(4) 0.39187(5) 0.0268(2) Uani d . 1
O O1 0.50552(11) 0.95066(3) 0.46120(4) 0.0289(2) Uani d . 1
O O2 0.37190(10) 0.78001(3) 0.46150(4) 0.0262(2) Uani d . 1
O O3 0.79418(11) 0.81875(4) 0.48715(4) 0.0360(2) Uani d . 1
O O4 0.63110(9) 0.85549(3) 0.24671(4) 0.02399(19) Uani d . 1

loop_
_atom_site_aniso_label
_atom_site_aniso_U_11
_atom_site_aniso_U_22
_atom_site_aniso_U_33
_atom_site_aniso_U_12
_atom_site_aniso_U_13
_atom_site_aniso_U_23
Mg1 0.0256(2) 0.0197(2) 0.01373(18) -0.00032(15) 0.00491(15) -0.00036(14)
B1 0.0292(7) 0.0219(6) 0.0150(6) -0.0009(5) 0.0037(5) 0.0012(5)
C1 0.0410(8) 0.0327(7) 0.0257(6) -0.0077(6) 0.0067(6) 0.0002(5)
C2 0.0369(7) 0.0191(6) 0.0180(6) 0.0000(5) 0.0067(5) -0.0012(4)
C3 0.0443(8) 0.0297(7) 0.0250(6) 0.0059(6) 0.0036(6) 0.0035(5)
C4 0.0563(9) 0.0218(6) 0.0202(6) 0.0032(6) 0.0116(6) 0.0004(5)
C5 0.0264(6) 0.0222(6) 0.0172(5) -0.0022(5) 0.0057(4) -0.0023(4)
C6 0.0453(9) 0.0290(7) 0.0464(9) 0.0017(6) 0.0101(7) -0.0061(6)
C7 0.0326(7) 0.0227(6) 0.0203(6) -0.0055(5) 0.0040(5) 0.0002(4)
C8 0.0487(9) 0.0370(8) 0.0236(6) -0.0165(7) -0.0009(6) 0.0004(5)
C9 0.0363(7) 0.0280(7) 0.0233(6) -0.0097(5) 0.0041(5) 0.0008(5)
C10 0.0251(6) 0.0206(6) 0.0185(5) 0.0016(5) 0.0048(4) 0.0036(4)
C11 0.0337(8) 0.0417(8) 0.0424(8) 0.0077(6) 0.0021(6) -0.0027(7)
C12 0.0235(6) 0.0428(8) 0.0248(6) 0.0047(6) 0.0020(5) 0.0023(5)
C13 0.0328(8) 0.0550(10) 0.0399(8) -0.0073(7) 0.0057(6) -0.0068(7)
C14 0.0355(8) 0.0718(12) 0.0313(8) 0.0201(8) 0.0027(6) 0.0107(7)
C15 0.0276(6) 0.0262(6) 0.0187(6) -0.0007(5) -0.0006(5) 0.0025(4)
C16 0.0462(8) 0.0194(6) 0.0174(5) -0.0037(5) 0.0070(5) 0.0009(4)
C17 0.0619(10) 0.0397(8) 0.0211(6) 0.0099(7) -0.0007(6) -0.0028(6)
C18 0.1007(16) 0.0481(10) 0.0191(7) 0.0143(10) -0.0039(8) -0.0036(6)
C19 0.1129(17) 0.0339(8) 0.0217(7) -0.0072(9) 0.0264(9) -0.0029(6)
C20 0.0771(12) 0.0349(8) 0.0393(8) -0.0207(8) 0.0354(9) -0.0125(7)
C21 0.0495(9) 0.0330(7) 0.0287(7) -0.0138(6) 0.0171(6) -0.0076(6)
C22 0.0267(7) 0.0391(8) 0.0287(7) -0.0002(6) 0.0077(5) 0.0029(6)
C23 0.0354(17) 0.044(2) 0.292(8) 0 -0.004(3) 0
C24 0.0518(15) 0.097(2) 0.188(4) -0.0121(16) 0.0320(19) -0.058(2)
C25 0.188(4) 0.087(2) 0.126(3) -0.033(2) 0.069(3) -0.002(2)
C26 0.324(10) 0.050(2) 0.142(5) 0 0.086(6) 0
C27 0.0702(13) 0.0614(12) 0.0486(11) -0.0046(10) 0.0034(9) 0.0098(9)
C28 0.0493(11) 0.0804(15) 0.0566(12) -0.0060(10) 0.0036(9) 0.0120(10)
C29 0.0551(12) 0.0753(15) 0.0583(12) 0.0088(10) 0.0079(9) 0.0105(10)
N1 0.0299(5) 0.0194(5) 0.0164(4) 0.0004(4) 0.0043(4) -0.0001(4)
N2 0.0294(5) 0.0216(5) 0.0179(5) -0.0039(4) 0.0034(4) 0.0005(4)
N3 0.0243(5) 0.0348(6) 0.0214(5) 0.0045(4) 0.0034(4) 0.0035(4)
O1 0.0507(6) 0.0209(4) 0.0166(4) -0.0009(4) 0.0094(4) -0.0020(3)
O2 0.0358(5) 0.0254(5) 0.0185(4) -0.0068(4) 0.0072(4) 0.0013(3)
O3 0.0340(5) 0.0524(6) 0.0206(5) 0.0098(5) -0.0009(4) 0.0055(4)
O4 0.0236(4) 0.0329(5) 0.0162(4) -0.0007(4) 0.0057(3) -0.0002(3)

loop_
_atom_type_symbol
_atom_type_description
_atom_type_scat_dispersion_real
_atom_type_scat_dispersion_imag
_atom_type_scat_source
C C 0.0033 0.0016 'International Tables Vol C Tables 4.2.6.8 and 6.1.1.4'
H H 0.0000 0.0000 'International Tables Vol C Tables 4.2.6.8 and 6.1.1.4'
N N 0.0061 0.0033 'International Tables Vol C Tables 4.2.6.8 and 6.1.1.4'
O O 0.0106 0.0060 'International Tables Vol C Tables 4.2.6.8 and 6.1.1.4'
B B 0.0013 0.0007 'International Tables Vol C Tables 4.2.6.8 and 6.1.1.4'
Mg Mg 0.0486 0.0363 'International Tables Vol C Tables 4.2.6.8 and 6.1.1.4'

loop_
_citation_id
_citation_doi
_citation_year
1 10.1039/C2CC36953B 2013

loop_
_geom_angle_atom_site_label_1
_geom_angle_atom_site_label_2
_geom_angle_atom_site_label_3
_geom_angle_site_symmetry_1
_geom_angle_site_symmetry_3
_geom_angle
O4 Mg1 O4 . 2_655 77.83(4)
O4 Mg1 N1 . . 124.94(4)
O4 Mg1 N1 2_655 . 102.81(4)
O4 Mg1 N2 . . 141.63(4)
O4 Mg1 N2 2_655 . 94.43(4)
N1 Mg1 N2 . . 93.42(4)
O4 Mg1 N3 . . 102.03(4)
O4 Mg1 N3 2_655 . 171.98(4)
N1 Mg1 N3 . . 83.92(4)
N2 Mg1 N3 . . 80.68(4)
O4 Mg1 Mg1 . 2_655 39.83(3)
O4 Mg1 Mg1 2_655 2_655 38.15(3)
N1 Mg1 Mg1 . 2_655 122.86(3)
N2 Mg1 Mg1 . 2_655 121.12(3)
N3 Mg1 Mg1 . 2_655 140.55(3)
C16 B1 C5 . . 110.45(10)
C16 B1 C10 . . 113.32(10)
C5 B1 C10 . . 109.28(10)
C16 B1 C15 . . 118.72(11)
C5 B1 C15 . . 104.19(10)
C10 B1 C15 . . 99.98(10)
C2 C1 H1A . . 109.5
C2 C1 H1B . . 109.5
H1A C1 H1B . . 109.5
C2 C1 H1C . . 109.5
H1A C1 H1C . . 109.5
H1B C1 H1C . . 109.5
N1 C2 C3 . . 111.03(10)
N1 C2 C1 . . 107.03(11)
C3 C2 C1 . . 113.17(11)
N1 C2 C4 . . 101.66(9)
C3 C2 C4 . . 111.78(11)
C1 C2 C4 . . 111.47(11)
C2 C3 H3A . . 109.5
C2 C3 H3B . . 109.5
H3A C3 H3B . . 109.5
C2 C3 H3C . . 109.5
H3A C3 H3C . . 109.5
H3B C3 H3C . . 109.5
O1 C4 C2 . . 103.84(10)
O1 C4 H4A . . 111.0
C2 C4 H4A . . 111.0
O1 C4 H4B . . 111.0
C2 C4 H4B . . 111.0
H4A C4 H4B . . 109.0
N1 C5 O1 . . 115.65(11)
N1 C5 B1 . . 126.56(11)
O1 C5 B1 . . 117.45(10)
C7 C6 H6A . . 109.5
C7 C6 H6B . . 109.5
H6A C6 H6B . . 109.5
C7 C6 H6C . . 109.5
H6A C6 H6C . . 109.5
H6B C6 H6C . . 109.5
N2 C7 C8 . . 112.76(10)
N2 C7 C6 . . 107.38(11)
C8 C7 C6 . . 110.93(12)
N2 C7 C9 . . 101.26(10)
C8 C7 C9 . . 112.85(11)
C6 C7 C9 . . 111.20(11)
C7 C8 H8A . . 109.5
C7 C8 H8B . . 109.5
H8A C8 H8B . . 109.5
C7 C8 H8C . . 109.5
H8A C8 H8C . . 109.5
H8B C8 H8C . . 109.5
O2 C9 C7 . . 103.99(10)
O2 C9 H9A . . 111.0
C7 C9 H9A . . 111.0
O2 C9 H9B . . 111.0
C7 C9 H9B . . 111.0
H9A C9 H9B . . 109.0
N2 C10 O2 . . 115.51(11)
N2 C10 B1 . . 125.68(11)
O2 C10 B1 . . 118.11(10)
C12 C11 H11A . . 109.5
C12 C11 H11B . . 109.5
H11A C11 H11B . . 109.5
C12 C11 H11C . . 109.5
H11A C11 H11C . . 109.5
H11B C11 H11C . . 109.5
N3 C12 C11 . . 110.00(11)
N3 C12 C13 . . 109.52(12)
C11 C12 C13 . . 112.08(12)
N3 C12 C14 . . 102.31(11)
C11 C12 C14 . . 111.38(13)
C13 C12 C14 . . 111.12(13)
C12 C13 H13A . . 109.5
C12 C13 H13B . . 109.5
H13A C13 H13B . . 109.5
C12 C13 H13C . . 109.5
H13A C13 H13C . . 109.5
H13B C13 H13C . . 109.5
O3 C14 C12 . . 104.70(11)
O3 C14 H14A . . 110.8
C12 C14 H14A . . 110.8
O3 C14 H14B . . 110.8
C12 C14 H14B . . 110.8
H14A C14 H14B . . 108.9
N3 C15 O3 . . 115.92(12)
N3 C15 B1 . . 124.03(11)
O3 C15 B1 . . 119.74(10)
C17 C16 C21 . . 116.01(13)
C17 C16 B1 . . 125.53(13)
C21 C16 B1 . . 118.33(12)
C16 C17 C18 . . 121.48(17)
C16 C17 H17 . . 119.3
C18 C17 H17 . . 119.3
C19 C18 C17 . . 120.84(17)
C19 C18 H18 . . 119.6
C17 C18 H18 . . 119.6
C18 C19 C20 . . 119.26(14)
C18 C19 H19 . . 120.4
C20 C19 H19 . . 120.4
C19 C20 C21 . . 120.03(17)
C19 C20 H20 . . 120.0
C21 C20 H20 . . 120.0
C20 C21 C16 . . 122.37(16)
C20 C21 H21 . . 118.8
C16 C21 H21 . . 118.8
O4 C22 H22A . . 109.5
O4 C22 H22B . . 109.5
H22A C22 H22B . . 109.5
O4 C22 H22C . . 109.5
H22A C22 H22C . . 109.5
H22B C22 H22C . . 109.5
C24 C23 C24 . 2_756 119.4(4)
C24 C23 H23 . . 120.3
C24 C23 H23 2_756 . 120.3
C25 C24 C23 . . 120.2(4)
C25 C24 H24 . . 119.9
C23 C24 H24 . . 119.9
C24 C25 C26 . . 119.2(4)
C24 C25 H25 . . 120.4
C26 C25 H25 . . 120.4
C25 C26 C25 . 2_756 122.0(5)
C25 C26 H26 . . 119.0
C25 C26 H26 2_756 . 119.0
C28 C27 C29 . 5_777 120.4(2)
C28 C27 H27 . . 119.8
C29 C27 H27 5_777 . 119.8
C29 C28 C27 . . 120.0(2)
C29 C28 H28 . . 120.0
C27 C28 H28 . . 120.0
C28 C29 C27 . 5_777 119.5(2)
C28 C29 H29 . . 120.2
C27 C29 H29 5_777 . 120.2
C5 N1 C2 . . 108.10(10)
C5 N1 Mg1 . . 117.07(8)
C2 N1 Mg1 . . 132.31(7)
C10 N2 C7 . . 107.96(10)
C10 N2 Mg1 . . 116.04(8)
C7 N2 Mg1 . . 135.55(8)
C15 N3 C12 . . 108.67(10)
C15 N3 Mg1 . . 114.58(9)
C12 N3 Mg1 . . 135.16(8)
C5 O1 C4 . . 106.43(9)
C10 O2 C9 . . 106.32(9)
C15 O3 C14 . . 106.97(10)
C22 O4 Mg1 . . 135.75(8)
C22 O4 Mg1 . 2_655 119.45(8)
Mg1 O4 Mg1 . 2_655 102.02(4)

loop_
_geom_bond_atom_site_label_1
_geom_bond_atom_site_label_2
_geom_bond_site_symmetry_2
_geom_bond_distance
Mg1 O4 . 1.9645(10)
Mg1 O4 2_655 2.0372(10)
Mg1 N1 . 2.1317(11)
Mg1 N2 . 2.1843(11)
Mg1 N3 . 2.3487(12)
Mg1 Mg1 2_655 3.1108(10)
B1 C16 . 1.6170(18)
B1 C5 . 1.6262(18)
B1 C10 . 1.6337(18)
B1 C15 . 1.6365(19)
C1 C2 . 1.5260(19)
C1 H1A . 0.98
C1 H1B . 0.98
C1 H1C . 0.98
C2 N1 . 1.4952(16)
C2 C3 . 1.5179(19)
C2 C4 . 1.5287(17)
C3 H3A . 0.98
C3 H3B . 0.98
C3 H3C . 0.98
C4 O1 . 1.4578(15)
C4 H4A . 0.99
C4 H4B . 0.99
C5 N1 . 1.2854(15)
C5 O1 . 1.3579(14)
C6 C7 . 1.523(2)
C6 H6A . 0.98
C6 H6B . 0.98
C6 H6C . 0.98
C7 N2 . 1.4946(16)
C7 C8 . 1.5206(18)
C7 C9 . 1.5308(18)
C8 H8A . 0.98
C8 H8B . 0.98
C8 H8C . 0.98
C9 O2 . 1.4517(15)
C9 H9A . 0.99
C9 H9B . 0.99
C10 N2 . 1.2871(15)
C10 O2 . 1.3609(14)
C11 C12 . 1.517(2)
C11 H11A . 0.98
C11 H11B . 0.98
C11 H11C . 0.98
C12 N3 . 1.4940(17)
C12 C13 . 1.519(2)
C12 C14 . 1.540(2)
C13 H13A . 0.98
C13 H13B . 0.98
C13 H13C . 0.98
C14 O3 . 1.4473(19)
C14 H14A . 0.99
C14 H14B . 0.99
C15 N3 . 1.2833(16)
C15 O3 . 1.3650(15)
C16 C17 . 1.398(2)
C16 C21 . 1.399(2)
C17 C18 . 1.400(2)
C17 H17 . 0.95
C18 C19 . 1.368(3)
C18 H18 . 0.95
C19 C20 . 1.378(3)
C19 H19 . 0.95
C20 C21 . 1.393(2)
C20 H20 . 0.95
C21 H21 . 0.95
C22 O4 . 1.4061(16)
C22 H22A . 0.98
C22 H22B . 0.98
C22 H22C . 0.98
C23 C24 . 1.374(4)
C23 C24 2_756 1.374(4)
C23 H23 . 0.95
C24 C25 . 1.324(5)
C24 H24 . 0.95
C25 C26 . 1.352(4)
C25 H25 . 0.95
C26 C25 2_756 1.352(4)
C26 H26 . 0.95
C27 C28 . 1.372(3)
C27 C29 5_777 1.383(3)
C27 H27 . 0.95
C28 C29 . 1.369(3)
C28 H28 . 0.95
C29 C27 5_777 1.383(3)
C29 H29 . 0.95
O4 Mg1 2_655 2.0371(10)
